data_7211141
loop_
_publ_author_name
'Sowa, Micha\/l'
'\'Slepokura, Katarzyna'
'Matczak-Jon, Ewa'

_publ_section_title
;
 Cocrystals of fisetin, luteolin and genistein with pyridinecarboxamide
 coformers: crystal structures, analysis of intermolecular interactions,
 spectral and thermal characterization
;
_journal_issue 38
_journal_name_full CrystEngComm
_journal_page_first 7696
_journal_paper_doi 10.1039/c3ce41285g
_journal_volume 15
_journal_year 2013
_chemical_formula_moiety 'C15 H10 O6, 2(C6 H6 N2 O), 0.5(C2 H6 O)'
_chemical_formula_sum 'C28 H25 N4 O8.5'
_chemical_formula_weight 553.52
_chemical_name_systematic
;
 ?
;
_space_group_crystal_system monoclinic
_space_group_IT_number 14
_space_group_name_Hall '-P 2ybc'
_space_group_name_H-M_alt 'P 1 21/c 1'
_symmetry_space_group_name_Hall '-P 2ybc'
_symmetry_space_group_name_H-M 'P 1 21/c 1'
_atom_sites_solution_hydrogens geom
_atom_sites_solution_primary direct
_atom_sites_solution_secondary difmap
_audit_creation_method SHELXL-2013
_cell_angle_alpha 90
_cell_angle_beta 98.39(3)
_cell_angle_gamma 90
_cell_formula_units_Z 4
_cell_length_a 7.629(2)
_cell_length_b 33.472(9)
_cell_length_c 10.073(3)
_cell_measurement_reflns_used 4746
_cell_measurement_temperature 296(2)
_cell_measurement_theta_max 28.74
_cell_measurement_theta_min 2.69
_cell_volume 2544.7(12)
_computing_cell_refinement
;
CrysAlisPro, Agilent Technologies,
Version 1.171.35.19 (release 27-10-2011 CrysAlis171 .NET)
(compiled Oct 27 2011,15:02:11)
;
_computing_data_collection
;
CrysAlisPro, Agilent Technologies,
Version 1.171.35.19 (release 27-10-2011 CrysAlis171 .NET)
(compiled Oct 27 2011,15:02:11)
;
_computing_data_reduction
;
CrysAlisPro, Agilent Technologies,
Version 1.171.35.19 (release 27-10-2011 CrysAlis171 .NET)
(compiled Oct 27 2011,15:02:11)
;
_computing_structure_refinement 'SHELXL-2013 (Sheldrick, 2013)'
_diffrn_ambient_temperature 296(2)
_diffrn_measured_fraction_theta_full 0.999
_diffrn_measured_fraction_theta_max 0.881
_diffrn_measurement_device_type
;
Xcalibur R kappa-geometry diffractometer with a Ruby 
CCD camera 
;
_diffrn_measurement_method 'omega scan'
_diffrn_radiation_type MoK\a
_diffrn_radiation_wavelength 0.71073
_diffrn_reflns_av_R_equivalents 0.0406
_diffrn_reflns_av_unetI/netI 0.0566
_diffrn_reflns_Laue_measured_fraction_full 0.999
_diffrn_reflns_Laue_measured_fraction_max 0.881
_diffrn_reflns_limit_h_max 9
_diffrn_reflns_limit_h_min -10
_diffrn_reflns_limit_k_max 45
_diffrn_reflns_limit_k_min -44
_diffrn_reflns_limit_l_max 13
_diffrn_reflns_limit_l_min -8
_diffrn_reflns_number 20165
_diffrn_reflns_point_group_measured_fraction_full 0.999
_diffrn_reflns_point_group_measured_fraction_max 0.881
_diffrn_reflns_theta_full 26.000
_diffrn_reflns_theta_max 28.791
_diffrn_reflns_theta_min 2.699
_diffrn_source 'Enhance (Mo) X-ray Source'
_exptl_absorpt_coefficient_mu 0.109
_exptl_absorpt_correction_T_max 1.000
_exptl_absorpt_correction_T_min 0.988
_exptl_absorpt_correction_type multi-scan
_exptl_absorpt_process_details
;
CrysAlisPro, Agilent Technologies,
Version 1.171.35.19 (release 27-10-2011 CrysAlis171 .NET)
(compiled Oct 27 2011,15:02:11)
Empirical absorption correction using spherical harmonics,
 implemented in SCALE3 ABSPACK scaling algorithm.
;
_exptl_crystal_colour yellow
_exptl_crystal_density_diffrn 1.445
_exptl_crystal_description plate
_exptl_crystal_F_000 1156
_exptl_crystal_size_max 0.260
_exptl_crystal_size_mid 0.220
_exptl_crystal_size_min 0.020
_refine_diff_density_max 0.384
_refine_diff_density_min -0.264
_refine_diff_density_rms 0.046
_refine_ls_extinction_method none
_refine_ls_goodness_of_fit_ref 1.035
_refine_ls_hydrogen_treatment constr
_refine_ls_matrix_type full
_refine_ls_number_parameters 376
_refine_ls_number_reflns 5851
_refine_ls_number_restraints 6
_refine_ls_restrained_S_all 1.039
_refine_ls_R_factor_all 0.1186
_refine_ls_R_factor_gt 0.0657
_refine_ls_shift/su_max 0.000
_refine_ls_shift/su_mean 0.000
_refine_ls_structure_factor_coef Fsqd
_refine_ls_weighting_details
;
 w=1/[\s^2^(Fo^2^)+(0.0637P)^2^+0.8704P]
 where P=(Fo^2^+2Fc^2^)/3
;
_refine_ls_weighting_scheme calc
_refine_ls_wR_factor_gt 0.1374
_refine_ls_wR_factor_ref 0.1598
_reflns_Friedel_coverage 0.000
_reflns_number_gt 3567
_reflns_number_total 5851
_reflns_threshold_expression 'I > 2\s(I)'
_cod_data_source_file c3ce41285g.txt
_cod_data_source_block fisnam
_cod_original_formula_sum 'C28 H25 N4 O8.50'
_cod_database_code 7211141
_shelx_space_group_comment
;
The symmetry employed for this shelxl refinement is uniquely defined
by the following loop, which should always be used as a source of
symmetry information in preference to the above space-group names.
They are only intended as comments.
;
_shelx_estimated_absorpt_t_min 0.972
_shelx_estimated_absorpt_t_max 0.998
_shelxl_version_number 2013-2

loop_
_space_group_symop_operation_xyz
'x, y, z'
'-x, y+1/2, -z+1/2'
'-x, -y, -z'
'x, -y-1/2, z-1/2'

loop_
_atom_site_label
_atom_site_type_symbol
_atom_site_fract_x
_atom_site_fract_y
_atom_site_fract_z
_atom_site_U_iso_or_equiv
_atom_site_adp_type
_atom_site_occupancy
_atom_site_site_symmetry_order
_atom_site_calc_flag
_atom_site_refinement_flags_posn
_atom_site_refinement_flags_adp
_atom_site_refinement_flags_occupancy
_atom_site_disorder_assembly
_atom_site_disorder_group
O1 O 0.2443(2) 0.52004(5) 0.51951(15) 0.0367(4) Uani 1 1 d . . . . .
O3 O 0.4694(3) 0.46390(5) 0.80288(17) 0.0591(6) Uani 1 1 d . . . . .
H3 H 0.5000 0.4721 0.8795 0.089 Uiso 1 1 calc R U . . .
O4 O 0.4777(3) 0.53814(5) 0.90412(16) 0.0557(6) Uani 1 1 d . . . . .
O7 O 0.0656(3) 0.65563(5) 0.47045(17) 0.0477(5) Uani 1 1 d . . . . .
H7 H 0.0108 0.6473 0.3998 0.072 Uiso 1 1 calc R U . . .
O13 O 0.4436(3) 0.34535(5) 0.53808(17) 0.0436(5) Uani 1 1 d . . . . .
H13 H 0.5129 0.3495 0.6069 0.065 Uiso 1 1 calc R U . . .
O14 O 0.2457(3) 0.34698(5) 0.28654(17) 0.0524(6) Uani 1 1 d . . . . .
H14 H 0.2989 0.3283 0.3268 0.079 Uiso 1 1 calc R U . . .
C2 C 0.3209(3) 0.48833(7) 0.5941(2) 0.0331(6) Uani 1 1 d . . . . .
C3 C 0.3967(3) 0.49461(7) 0.7238(2) 0.0380(6) Uani 1 1 d . . . . .
C4 C 0.4053(3) 0.53369(7) 0.7849(2) 0.0383(6) Uani 1 1 d . . . . .
C5 C 0.3233(4) 0.60525(7) 0.7462(2) 0.0412(7) Uani 1 1 d . . . . .
H5 H 0.3801 0.6116 0.8316 0.049 Uiso 1 1 calc R U . . .
C6 C 0.2404(4) 0.63445(8) 0.6679(2) 0.0428(7) Uani 1 1 d . . . . .
H6 H 0.2417 0.6606 0.6993 0.051 Uiso 1 1 calc R U . . .
C7 C 0.1519(3) 0.62516(7) 0.5386(2) 0.0345(6) Uani 1 1 d . . . . .
C8 C 0.1557(3) 0.58678(7) 0.4894(2) 0.0337(6) Uani 1 1 d . . . . .
H8 H 0.1006 0.5806 0.4034 0.040 Uiso 1 1 calc R U . . .
C9 C 0.2440(3) 0.55751(7) 0.5717(2) 0.0313(5) Uani 1 1 d . . . . .
C10 C 0.3257(3) 0.56567(7) 0.7016(2) 0.0332(6) Uani 1 1 d . . . . .
C11 C 0.3047(3) 0.45127(7) 0.5151(2) 0.0327(6) Uani 1 1 d . . . . .
C12 C 0.3819(3) 0.41534(7) 0.5660(2) 0.0338(6) Uani 1 1 d . . . . .
H12 H 0.4453 0.4150 0.6522 0.041 Uiso 1 1 calc R U . . .
C14 C 0.2692(3) 0.38039(7) 0.3631(2) 0.0364(6) Uani 1 1 d . . . . .
C13 C 0.3665(3) 0.38050(7) 0.4919(2) 0.0317(6) Uani 1 1 d . . . . .
C15 C 0.1957(4) 0.41582(8) 0.3115(2) 0.0422(7) Uani 1 1 d . . . . .
H15 H 0.1334 0.4162 0.2250 0.051 Uiso 1 1 calc R U . . .
C16 C 0.2124(4) 0.45078(8) 0.3854(2) 0.0410(6) Uani 1 1 d . . . . .
H16 H 0.1614 0.4742 0.3480 0.049 Uiso 1 1 calc R U . . .
O1A O 0.3439(3) 0.26694(5) 0.32156(16) 0.0467(5) Uani 1 1 d . . . . .
N1A N 0.1491(3) 0.15149(6) 0.25940(19) 0.0371(5) Uani 1 1 d . . . . .
N2A N 0.3756(3) 0.25947(7) 0.54432(19) 0.0501(6) Uani 1 1 d . . . . .
H2A1 H 0.3997 0.2844 0.5573 0.060 Uiso 1 1 calc R U . . .
H2A2 H 0.3735 0.2438 0.6117 0.060 Uiso 1 1 calc R U . . .
C2A C 0.1913(3) 0.18962(7) 0.2879(2) 0.0338(6) Uani 1 1 d . . . . .
H2A H 0.1459 0.2091 0.2265 0.041 Uiso 1 1 calc R U . . .
C3A C 0.2992(3) 0.20174(7) 0.4040(2) 0.0307(5) Uani 1 1 d . . . . .
C4A C 0.3627(3) 0.17244(8) 0.4960(2) 0.0397(6) Uani 1 1 d . . . . .
H4A H 0.4323 0.1793 0.5764 0.048 Uiso 1 1 calc R U . . .
C5A C 0.3214(4) 0.13304(8) 0.4668(3) 0.0453(7) Uani 1 1 d . . . . .
H5A H 0.3639 0.1129 0.5265 0.054 Uiso 1 1 calc R U . . .
C6A C 0.2163(4) 0.12405(8) 0.3480(3) 0.0423(6) Uani 1 1 d . . . . .
H6A H 0.1907 0.0973 0.3284 0.051 Uiso 1 1 calc R U . . .
C7A C 0.3420(3) 0.24524(7) 0.4206(2) 0.0337(6) Uani 1 1 d . . . . .
O1B O 0.1089(3) 0.76076(6) 0.37442(17) 0.0628(6) Uani 1 1 d . . . . .
N1B N 0.3250(3) 0.84773(6) 0.7294(2) 0.0419(5) Uani 1 1 d . . . . .
N2B N 0.1092(3) 0.73626(6) 0.5809(2) 0.0518(7) Uani 1 1 d . . . . .
H2B1 H 0.0824 0.7127 0.5508 0.062 Uiso 1 1 calc R U . . .
H2B2 H 0.1236 0.7407 0.6659 0.062 Uiso 1 1 calc R U . . .
C2B C 0.2766(3) 0.81159(8) 0.6795(2) 0.0385(6) Uani 1 1 d . . . . .
H2B H 0.3129 0.7891 0.7306 0.046 Uiso 1 1 calc R U . . .
C3B C 0.1743(3) 0.80620(7) 0.5547(2) 0.0333(6) Uani 1 1 d . . . . .
C4B C 0.1164(4) 0.83969(8) 0.4812(2) 0.0421(6) Uani 1 1 d . . . . .
H4B H 0.0472 0.8372 0.3977 0.050 Uiso 1 1 calc R U . . .
C5B C 0.1624(4) 0.87679(8) 0.5330(3) 0.0487(7) Uani 1 1 d . . . . .
H5B H 0.1235 0.8997 0.4856 0.058 Uiso 1 1 calc R U . . .
C6B C 0.2665(4) 0.87957(8) 0.6558(3) 0.0462(7) Uani 1 1 d . . . . .
H6B H 0.2980 0.9048 0.6895 0.055 Uiso 1 1 calc R U . . .
C7B C 0.1281(3) 0.76560(8) 0.4967(2) 0.0387(6) Uani 1 1 d . . . . .
O1E O 0.8544(19) 0.5379(4) 1.0206(14) 0.125(3) Uiso 0.298(7) 1 d D . P A -1
H1E H 0.7669 0.5243 0.9940 0.188 Uiso 0.298(7) 1 calc R U P A -1
C1E C 0.999(3) 0.5123(6) 1.0725(19) 0.125(3) Uiso 0.298(7) 1 d D . P A -1
H1EA H 0.9599 0.4921 1.1305 0.151 Uiso 0.298(7) 1 calc R U P A -1
H1EB H 1.0933 0.5277 1.1240 0.151 Uiso 0.298(7) 1 calc R U P A -1
C2E C 1.065(4) 0.4929(8) 0.952(3) 0.125(3) Uiso 0.298(7) 1 d D . P A -1
H2EA H 1.1333 0.4695 0.9805 0.188 Uiso 0.298(7) 1 calc R U P A -1
H2EB H 1.1375 0.5115 0.9119 0.188 Uiso 0.298(7) 1 calc R U P A -1
H2EC H 0.9653 0.4853 0.8870 0.188 Uiso 0.298(7) 1 calc R U P A -1
O10E O 1.113(3) 0.4645(6) 1.028(2) 0.125(3) Uiso 0.202(7) 1 d D . P A -2
H10E H 1.1705 0.4564 0.9706 0.188 Uiso 0.202(7) 1 calc R U P A -2
C10E C 1.058(4) 0.5049(7) 0.997(5) 0.125(3) Uiso 0.202(7) 1 d D . P A -2
H10A H 1.1203 0.5170 0.9300 0.151 Uiso 0.202(7) 1 calc R U P A -2
H10B H 1.0693 0.5217 1.0767 0.151 Uiso 0.202(7) 1 calc R U P A -2
C20E C 0.866(3) 0.4949(9) 0.943(3) 0.125(3) Uiso 0.202(7) 1 d D . P A -2
H20A H 0.8216 0.5136 0.8741 0.188 Uiso 0.202(7) 1 calc R U P A -2
H20B H 0.7955 0.4965 1.0149 0.188 Uiso 0.202(7) 1 calc R U P A -2
H20C H 0.8593 0.4683 0.9072 0.188 Uiso 0.202(7) 1 calc R U P A -2

loop_
_atom_site_aniso_label
_atom_site_aniso_U_11
_atom_site_aniso_U_22
_atom_site_aniso_U_33
_atom_site_aniso_U_23
_atom_site_aniso_U_13
_atom_site_aniso_U_12
O1 0.0522(11) 0.0258(9) 0.0296(8) 0.0004(7) -0.0023(8) 0.0031(8)
O3 0.1008(17) 0.0325(10) 0.0351(10) -0.0009(8) -0.0202(11) 0.0150(11)
O4 0.0875(16) 0.0387(11) 0.0326(9) -0.0004(8) -0.0189(10) 0.0053(10)
O7 0.0725(14) 0.0273(9) 0.0372(9) -0.0009(8) -0.0128(9) 0.0120(9)
O13 0.0610(13) 0.0281(9) 0.0367(9) -0.0013(8) -0.0098(9) 0.0043(8)
O14 0.0790(15) 0.0355(11) 0.0368(10) -0.0089(9) -0.0117(10) 0.0050(10)
C2 0.0398(15) 0.0266(12) 0.0317(12) 0.0055(10) 0.0015(11) 0.0023(11)
C3 0.0488(16) 0.0288(13) 0.0333(12) 0.0025(11) -0.0046(11) 0.0055(12)
C4 0.0484(16) 0.0330(14) 0.0303(12) -0.0009(11) -0.0044(11) 0.0004(12)
C5 0.0511(17) 0.0346(14) 0.0336(13) -0.0045(11) -0.0079(12) 0.0016(12)
C6 0.0591(18) 0.0292(13) 0.0370(13) -0.0036(12) -0.0036(13) 0.0027(12)
C7 0.0422(15) 0.0279(13) 0.0315(12) 0.0039(11) -0.0013(11) 0.0052(11)
C8 0.0431(15) 0.0320(13) 0.0239(11) 0.0017(10) -0.0022(10) 0.0024(11)
C9 0.0396(14) 0.0250(12) 0.0293(11) -0.0012(10) 0.0047(10) -0.0008(10)
C10 0.0379(14) 0.0311(13) 0.0285(11) 0.0013(11) -0.0022(10) 0.0021(11)
C11 0.0369(14) 0.0308(13) 0.0294(11) 0.0015(10) 0.0017(10) -0.0006(11)
C12 0.0442(15) 0.0306(13) 0.0253(11) 0.0002(10) 0.0006(10) -0.0005(11)
C14 0.0452(15) 0.0336(14) 0.0294(12) -0.0058(11) 0.0023(11) -0.0015(12)
C13 0.0396(15) 0.0269(12) 0.0275(11) 0.0035(10) 0.0009(10) -0.0008(11)
C15 0.0530(17) 0.0422(16) 0.0280(12) -0.0015(12) -0.0057(12) 0.0028(13)
C16 0.0498(17) 0.0311(14) 0.0387(13) 0.0011(12) -0.0052(12) 0.0066(12)
O1A 0.0792(14) 0.0332(10) 0.0272(8) 0.0005(8) 0.0054(9) -0.0084(9)
N1A 0.0449(13) 0.0348(12) 0.0315(10) -0.0027(9) 0.0048(9) -0.0034(10)
N2A 0.0875(19) 0.0358(13) 0.0254(10) -0.0037(9) 0.0033(11) -0.0136(12)
C2A 0.0427(15) 0.0337(14) 0.0244(11) -0.0001(10) 0.0030(10) -0.0002(12)
C3A 0.0338(14) 0.0332(13) 0.0252(11) -0.0002(10) 0.0046(10) -0.0010(11)
C4A 0.0416(16) 0.0426(15) 0.0319(12) 0.0027(12) -0.0048(11) -0.0027(12)
C5A 0.0496(17) 0.0355(15) 0.0478(15) 0.0116(13) -0.0033(13) 0.0006(13)
C6A 0.0482(17) 0.0312(14) 0.0472(15) -0.0020(12) 0.0066(13) -0.0029(12)
C7A 0.0388(15) 0.0332(14) 0.0281(12) -0.0031(11) 0.0020(10) -0.0038(11)
O1B 0.1022(18) 0.0575(13) 0.0262(9) -0.0094(9) 0.0014(10) -0.0020(12)
N1B 0.0464(14) 0.0425(13) 0.0354(11) -0.0033(10) 0.0006(10) -0.0090(11)
N2B 0.0864(19) 0.0333(12) 0.0316(11) -0.0034(10) -0.0046(12) -0.0027(12)
C2B 0.0447(16) 0.0389(15) 0.0304(12) 0.0002(11) 0.0006(11) -0.0020(12)
C3B 0.0373(14) 0.0370(14) 0.0261(11) -0.0014(11) 0.0066(10) -0.0014(11)
C4B 0.0458(16) 0.0463(16) 0.0323(12) 0.0039(12) 0.0000(11) -0.0017(13)
C5B 0.0573(19) 0.0387(16) 0.0475(15) 0.0083(13) -0.0006(14) 0.0005(14)
C6B 0.0547(18) 0.0356(15) 0.0473(15) -0.0044(13) 0.0039(14) -0.0071(13)
C7B 0.0470(16) 0.0393(15) 0.0277(12) -0.0037(12) -0.0014(11) 0.0037(12)

loop_
_atom_type_symbol
_atom_type_description
_atom_type_scat_dispersion_real
_atom_type_scat_dispersion_imag
_atom_type_scat_source
C C 0.0033 0.0016 'International Tables Vol C Tables 4.2.6.8 and 6.1.1.4'
H H 0.0000 0.0000 'International Tables Vol C Tables 4.2.6.8 and 6.1.1.4'
N N 0.0061 0.0033 'International Tables Vol C Tables 4.2.6.8 and 6.1.1.4'
O O 0.0106 0.0060 'International Tables Vol C Tables 4.2.6.8 and 6.1.1.4'

loop_
_geom_angle_atom_site_label_1
_geom_angle_atom_site_label_2
_geom_angle_atom_site_label_3
_geom_angle
C9 O1 C2 121.57(17)
C3 O3 H3 109.5
C7 O7 H7 109.5
C13 O13 H13 109.5
C14 O14 H14 109.5
C3 C2 O1 119.3(2)
C3 C2 C11 129.7(2)
O1 C2 C11 111.03(18)
C2 C3 O3 121.4(2)
C2 C3 C4 122.3(2)
O3 C3 C4 116.3(2)
O4 C4 C10 124.0(2)
O4 C4 C3 120.1(2)
C10 C4 C3 115.9(2)
C6 C5 C10 121.6(2)
C6 C5 H5 119.2
C10 C5 H5 119.2
C5 C6 C7 119.9(2)
C5 C6 H6 120.0
C7 C6 H6 120.0
O7 C7 C8 123.8(2)
O7 C7 C6 115.9(2)
C8 C7 C6 120.3(2)
C7 C8 C9 118.4(2)
C7 C8 H8 120.8
C9 C8 H8 120.8
O1 C9 C8 116.6(2)
O1 C9 C10 121.2(2)
C8 C9 C10 122.2(2)
C9 C10 C5 117.5(2)
C9 C10 C4 119.7(2)
C5 C10 C4 122.8(2)
C16 C11 C12 117.5(2)
C16 C11 C2 120.7(2)
C12 C11 C2 121.9(2)
C13 C12 C11 121.9(2)
C13 C12 H12 119.1
C11 C12 H12 119.1
O14 C14 C15 118.8(2)
O14 C14 C13 122.6(2)
C15 C14 C13 118.6(2)
O13 C13 C12 123.01(19)
O13 C13 C14 117.2(2)
C12 C13 C14 119.8(2)
C14 C15 C16 121.6(2)
C14 C15 H15 119.2
C16 C15 H15 119.2
C15 C16 C11 120.6(2)
C15 C16 H16 119.7
C11 C16 H16 119.7
C6A N1A C2A 117.3(2)
C7A N2A H2A1 120.0
C7A N2A H2A2 120.0
H2A1 N2A H2A2 120.0
N1A C2A C3A 123.6(2)
N1A C2A H2A 118.2
C3A C2A H2A 118.2
C4A C3A C2A 117.5(2)
C4A C3A C7A 124.3(2)
C2A C3A C7A 118.1(2)
C5A C4A C3A 119.2(2)
C5A C4A H4A 120.4
C3A C4A H4A 120.4
C6A C5A C4A 118.8(2)
C6A C5A H5A 120.6
C4A C5A H5A 120.6
N1A C6A C5A 123.5(2)
N1A C6A H6A 118.2
C5A C6A H6A 118.2
O1A C7A N2A 121.7(2)
O1A C7A C3A 120.6(2)
N2A C7A C3A 117.7(2)
C6B N1B C2B 117.4(2)
C7B N2B H2B1 120.0
C7B N2B H2B2 120.0
H2B1 N2B H2B2 120.0
N1B C2B C3B 122.9(2)
N1B C2B H2B 118.6
C3B C2B H2B 118.6
C4B C3B C2B 118.2(2)
C4B C3B C7B 119.2(2)
C2B C3B C7B 122.6(2)
C5B C4B C3B 119.1(2)
C5B C4B H4B 120.4
C3B C4B H4B 120.4
C6B C5B C4B 119.1(2)
C6B C5B H5B 120.5
C4B C5B H5B 120.5
N1B C6B C5B 123.3(2)
N1B C6B H6B 118.4
C5B C6B H6B 118.4
O1B C7B N2B 122.5(2)
O1B C7B C3B 119.8(2)
N2B C7B C3B 117.7(2)
C1E O1E H1E 109.5
O1E C1E C2E 106.8(8)
O1E C1E H1EA 110.4
C2E C1E H1EA 110.4
O1E C1E H1EB 110.4
C2E C1E H1EB 110.4
H1EA C1E H1EB 108.6
C1E C2E H2EA 109.5
C1E C2E H2EB 109.5
H2EA C2E H2EB 109.5
C1E C2E H2EC 109.5
H2EA C2E H2EC 109.5
H2EB C2E H2EC 109.5
C10E O10E H10E 109.5
O10E C10E C20E 95.9(14)
O10E C10E H10A 112.6
C20E C10E H10A 112.6
O10E C10E H10B 112.6
C20E C10E H10B 112.6
H10A C10E H10B 110.1
C10E C20E H20A 109.5
C10E C20E H20B 109.5
H20A C20E H20B 109.5
C10E C20E H20C 109.5
H20A C20E H20C 109.5
H20B C20E H20C 109.5

loop_
_geom_bond_atom_site_label_1
_geom_bond_atom_site_label_2
_geom_bond_distance
O1 C9 1.360(3)
O1 C2 1.380(3)
O3 C3 1.368(3)
O3 H3 0.8200
O4 C4 1.256(3)
O7 C7 1.346(3)
O7 H7 0.8200
O13 C13 1.366(3)
O13 H13 0.8200
O14 C14 1.355(3)
O14 H14 0.8200
C2 C3 1.366(3)
C2 C11 1.469(3)
C3 C4 1.443(3)
C4 C10 1.438(3)
C5 C6 1.353(3)
C5 C10 1.400(3)
C5 H5 0.9300
C6 C7 1.411(3)
C6 H6 0.9300
C7 C8 1.379(3)
C8 C9 1.392(3)
C8 H8 0.9300
C9 C10 1.392(3)
C11 C16 1.391(3)
C11 C12 1.403(3)
C12 C13 1.381(3)
C12 H12 0.9300
C14 C15 1.381(3)
C14 C13 1.398(3)
C15 C16 1.382(3)
C15 H15 0.9300
C16 H16 0.9300
O1A C7A 1.236(3)
N1A C6A 1.330(3)
N1A C2A 1.337(3)
N2A C7A 1.324(3)
N2A H2A1 0.8600
N2A H2A2 0.8600
C2A C3A 1.389(3)
C2A H2A 0.9300
C3A C4A 1.387(3)
C3A C7A 1.496(3)
C4A C5A 1.378(4)
C4A H4A 0.9300
C5A C6A 1.373(4)
C5A H5A 0.9300
C6A H6A 0.9300
O1B C7B 1.230(3)
N1B C6B 1.337(3)
N1B C2B 1.341(3)
N2B C7B 1.319(3)
N2B H2B1 0.8600
N2B H2B2 0.8600
C2B C3B 1.391(3)
C2B H2B 0.9300
C3B C4B 1.380(3)
C3B C7B 1.501(3)
C4B C5B 1.373(4)
C4B H4B 0.9300
C5B C6B 1.371(4)
C5B H5B 0.9300
C6B H6B 0.9300
O1E C1E 1.435(9)
O1E H1E 0.8200
C1E C2E 1.527(8)
C1E H1EA 0.9700
C1E H1EB 0.9700
C2E H2EA 0.9600
C2E H2EB 0.9600
C2E H2EC 0.9600
O10E C10E 1.435(9)
O10E H10E 0.8200
C10E C20E 1.527(9)
C10E H10A 0.9700
C10E H10B 0.9700
C20E H20A 0.9600
C20E H20B 0.9600
C20E H20C 0.9600

loop_
_geom_hbond_atom_site_label_D
_geom_hbond_atom_site_label_H
_geom_hbond_atom_site_label_A
_geom_hbond_distance_DH
_geom_hbond_distance_HA
_geom_hbond_distance_DA
_geom_hbond_angle_DHA
_geom_hbond_site_symmetry_A
O3 H3 O4 0.82 2.19 2.921(3) 148.9 3_667
O7 H7 N1A 0.82 1.87 2.638(3) 154.5 2
O13 H13 N1B 0.82 1.91 2.721(3) 168.4 2_646
O14 H14 O1A 0.82 2.08 2.790(3) 144.2 .
N2A H2A1 O13 0.86 2.08 2.923(3) 166.0 .
N2A H2A2 O1A 0.86 2.19 2.973(3) 151.5 4_566
N2B H2B1 O7 0.86 2.07 2.919(3) 169.4 .
N2B H2B2 O1B 0.86 2.12 2.959(3) 164.6 4_576
O1E H1E O4 0.82 2.31 2.941(14) 134.7 .

loop_
_geom_torsion_atom_site_label_1
_geom_torsion_atom_site_label_2
_geom_torsion_atom_site_label_3
_geom_torsion_atom_site_label_4
_geom_torsion
C9 O1 C2 C3 0.7(4)
C9 O1 C2 C11 -179.7(2)
O1 C2 C3 O3 178.0(2)
C11 C2 C3 O3 -1.6(5)
O1 C2 C3 C4 -2.2(4)
C11 C2 C3 C4 178.2(3)
C2 C3 C4 O4 -179.3(3)
O3 C3 C4 O4 0.5(4)
C2 C3 C4 C10 1.3(4)
O3 C3 C4 C10 -179.0(2)
C10 C5 C6 C7 0.7(4)
C5 C6 C7 O7 176.8(3)
C5 C6 C7 C8 -2.7(4)
O7 C7 C8 C9 -177.6(2)
C6 C7 C8 C9 1.9(4)
C2 O1 C9 C8 -177.1(2)
C2 O1 C9 C10 1.9(4)
C7 C8 C9 O1 179.9(2)
C7 C8 C9 C10 0.9(4)
O1 C9 C10 C5 178.3(2)
C8 C9 C10 C5 -2.8(4)
O1 C9 C10 C4 -2.8(4)
C8 C9 C10 C4 176.1(2)
C6 C5 C10 C9 1.9(4)
C6 C5 C10 C4 -176.9(3)
O4 C4 C10 C9 -178.1(3)
C3 C4 C10 C9 1.3(4)
O4 C4 C10 C5 0.7(4)
C3 C4 C10 C5 -179.9(2)
C3 C2 C11 C16 176.1(3)
O1 C2 C11 C16 -3.5(3)
C3 C2 C11 C12 -4.4(4)
O1 C2 C11 C12 176.0(2)
C16 C11 C12 C13 -0.6(4)
C2 C11 C12 C13 179.9(2)
C11 C12 C13 O13 178.6(2)
C11 C12 C13 C14 -1.1(4)
O14 C14 C13 O13 1.9(4)
C15 C14 C13 O13 -177.4(2)
O14 C14 C13 C12 -178.4(2)
C15 C14 C13 C12 2.2(4)
O14 C14 C15 C16 178.9(3)
C13 C14 C15 C16 -1.7(4)
C14 C15 C16 C11 0.0(4)
C12 C11 C16 C15 1.1(4)
C2 C11 C16 C15 -179.4(3)
C6A N1A C2A C3A -0.4(4)
N1A C2A C3A C4A -1.4(4)
N1A C2A C3A C7A 177.5(2)
C2A C3A C4A C5A 2.0(4)
C7A C3A C4A C5A -176.8(2)
C3A C4A C5A C6A -0.9(4)
C2A N1A C6A C5A 1.7(4)
C4A C5A C6A N1A -1.1(4)
C4A C3A C7A O1A 151.3(3)
C2A C3A C7A O1A -27.5(4)
C4A C3A C7A N2A -29.3(4)
C2A C3A C7A N2A 151.9(2)
C6B N1B C2B C3B 2.0(4)
N1B C2B C3B C4B -1.9(4)
N1B C2B C3B C7B 176.9(2)
C2B C3B C4B C5B 0.4(4)
C7B C3B C4B C5B -178.4(2)
C3B C4B C5B C6B 0.8(4)
C2B N1B C6B C5B -0.7(4)
C4B C5B C6B N1B -0.7(5)
C4B C3B C7B O1B 30.3(4)
C2B C3B C7B O1B -148.5(3)
C4B C3B C7B N2B -149.6(3)
C2B C3B C7B N2B 31.6(4)
